data_2015035
loop_
_publ_author_name
'Seela, Frank'
'Jawalekar, Anup M.'
' Budow, Simone'
'Eickmeier, Henning'

_publ_section_title
;
 8-Aza-7-deaza-2'-deoxy-2-(methylsulfanyl)adenosine
;
_journal_coeditor_code JZ1745
_journal_issue 9
_journal_name_full 'Acta Crystallographica Section C'
_journal_page_first o562
_journal_page_last o564
_journal_paper_doi 10.1107/S0108270105024327
_journal_volume 61
_journal_year 2005
_chemical_formula_iupac 'C11 H15 N5 O3 S'
_chemical_formula_moiety 'C11 H15 N5 O3 S'
_chemical_formula_sum 'C11 H15 N5 O3 S'
_chemical_formula_weight 297.34
_chemical_name_systematic
;
4-amino-1-(2-deoxy-\b-D-erythro-pentofuranosyl)-6-methylsulfanyl-1H-
pyrazolo[3,4-d]pyrimidine
;
_space_group_IT_number 4
_symmetry_cell_setting monoclinic
_symmetry_space_group_name_Hall 'P 2yb'
_symmetry_space_group_name_H-M 'P 1 21 1'
_atom_sites_solution_hydrogens geom
_atom_sites_solution_primary direct
_atom_sites_solution_secondary difmap
_audit_creation_method SHELXL-97
_cell_angle_alpha 90.00
_cell_angle_beta 98.563(9)
_cell_angle_gamma 90.00
_cell_formula_units_Z 2
_cell_length_a 9.4470(16)
_cell_length_b 6.6805(9)
_cell_length_c 10.6102(17)
_cell_measurement_reflns_used 38
_cell_measurement_temperature 293(2)
_cell_measurement_theta_max 12.84
_cell_measurement_theta_min 5.40
_cell_volume 662.15(18)
_computing_cell_refinement XSCANS
_computing_data_collection 'XSCANS (Siemens, 1996)'
_computing_data_reduction 'SHELXTL (Sheldrick, 1997b)'
_computing_molecular_graphics SHELXTL
_computing_publication_material 'SHELXTL and PLATON (Spek, 1999)'
_computing_structure_refinement 'SHELXL97 (Sheldrick, 1997a)'
_computing_structure_solution 'SHELXS97 (Sheldrick, 1990)'
_diffrn_ambient_temperature 293(2)
_diffrn_measured_fraction_theta_full 1.000
_diffrn_measured_fraction_theta_max 1.000
_diffrn_measurement_device_type 'Bruker P4'
_diffrn_measurement_method 2\q/\w
_diffrn_radiation_monochromator graphite
_diffrn_radiation_source 'fine-focus sealed tube'
_diffrn_radiation_type MoK\a
_diffrn_radiation_wavelength 0.71073
_diffrn_reflns_av_R_equivalents 0.0234
_diffrn_reflns_av_sigmaI/netI 0.0261
_diffrn_reflns_limit_h_max 12
_diffrn_reflns_limit_h_min -12
_diffrn_reflns_limit_k_max 9
_diffrn_reflns_limit_k_min -9
_diffrn_reflns_limit_l_max 14
_diffrn_reflns_limit_l_min -14
_diffrn_reflns_number 3965
_diffrn_reflns_theta_full 29.00
_diffrn_reflns_theta_max 29.00
_diffrn_reflns_theta_min 1.94
_diffrn_standards_decay_% 0
_diffrn_standards_interval_count 97
_diffrn_standards_number 3
_exptl_absorpt_coefficient_mu 0.261
_exptl_absorpt_correction_type none
_exptl_crystal_colour 'colourless, translucent'
_exptl_crystal_density_diffrn 1.491
_exptl_crystal_density_method 'not measured'
_exptl_crystal_description needle
_exptl_crystal_F_000 312
_exptl_crystal_size_max 0.4
_exptl_crystal_size_mid 0.3
_exptl_crystal_size_min 0.2
_refine_diff_density_max 0.625
_refine_diff_density_min -0.421
_refine_ls_abs_structure_details 'Flack, H. D. (1983). Acta Cryst. A39, 876--881.'
_refine_ls_abs_structure_Flack 0(10)
_refine_ls_extinction_method none
_refine_ls_goodness_of_fit_ref 1.044
_refine_ls_hydrogen_treatment constr
_refine_ls_matrix_type full
_refine_ls_number_parameters 184
_refine_ls_number_reflns 1900
_refine_ls_number_restraints 1
_refine_ls_restrained_S_all 1.043
_refine_ls_R_factor_all 0.0535
_refine_ls_R_factor_gt 0.0507
_refine_ls_shift/su_max 0.001
_refine_ls_shift/su_mean 0.000
_refine_ls_structure_factor_coef Fsqd
_refine_ls_weighting_details 'calc w = 1/[\s^2^(Fo^2^)+(0.1183P)^2^+0.1165P] where P = (Fo^2^+2Fc^2^)/3'
_refine_ls_weighting_scheme calc
_refine_ls_wR_factor_gt 0.1541
_refine_ls_wR_factor_ref 0.1625
_reflns_number_gt 1785
_reflns_number_total 1900
_reflns_threshold_expression I>2\s(I)
_cod_data_source_file jz1745.cif
_cod_data_source_block I
_cod_original_sg_symbol_H-M 'P 21'
_cod_database_code 2015035
_cod_database_fobs_code 2015035

loop_
_symmetry_equiv_pos_as_xyz
'x, y, z'
'-x, y+1/2, -z'

loop_
_atom_site_label
_atom_site_fract_x
_atom_site_fract_y
_atom_site_fract_z
_atom_site_U_iso_or_equiv
_atom_site_adp_type
_atom_site_calc_flag
_atom_site_refinement_flags
_atom_site_occupancy
_atom_site_disorder_assembly
_atom_site_disorder_group
_atom_site_type_symbol
N1 0.5865(2) 0.8244(5) 1.1776(2) 0.0414(5) Uani d . 1 . . N
C2 0.4523(3) 0.8231(5) 1.2013(3) 0.0417(5) Uani d . 1 . . C
S2 0.42382(10) 0.8229(2) 1.36132(7) 0.0614(3) Uani d . 1 . . S
C2A 0.6031(6) 0.8044(13) 1.4469(4) 0.0836(15) Uani d . 1 . . C
H2A1 0.6519 0.6949 1.4135 0.125 Uiso calc R 1 . . H
H2A2 0.5991 0.7817 1.5357 0.125 Uiso calc R 1 . . H
H2A3 0.6538 0.9266 1.4371 0.125 Uiso calc R 1 . . H
N3 0.3287(2) 0.8206(6) 1.1208(2) 0.0436(5) Uani d . 1 . . N
C4 0.3532(2) 0.8184(5) 0.9991(2) 0.0361(5) Uani d . 1 . . C
C5 0.4875(2) 0.8136(5) 0.9585(2) 0.0348(5) Uani d . 1 . . C
C6 0.6075(2) 0.8204(5) 1.0549(3) 0.0381(5) Uani d . 1 . . C
N6 0.7427(2) 0.8273(6) 1.0308(3) 0.0504(6) Uani d . 1 . . N
H6A 0.8125 0.8339 1.0927 0.061 Uiso calc R 1 . . H
H6B 0.7596 0.8250 0.9534 0.061 Uiso calc R 1 . . H
C7 0.4578(3) 0.8091(5) 0.8231(3) 0.0389(5) Uani d . 1 . . C
H7 0.5269 0.8037 0.7693 0.047 Uiso calc R 1 . . H
N8 0.3183(2) 0.8137(5) 0.7847(2) 0.0414(5) Uani d . 1 . . N
N9 0.2543(2) 0.8215(5) 0.8930(2) 0.0390(5) Uani d . 1 . . N
C1' 0.0997(2) 0.8342(6) 0.8846(2) 0.0405(6) Uani d . 1 . . C
H1' 0.0759 0.8725 0.9681 0.049 Uiso calc R 1 . . H
C2' 0.0329(3) 0.9858(5) 0.7854(4) 0.0468(7) Uani d . 1 . . C
H2'1 0.0049 1.1064 0.8262 0.056 Uiso calc R 1 . . H
H2'2 0.0997 1.0214 0.7279 0.056 Uiso calc R 1 . . H
C3' -0.0970(3) 0.8800(5) 0.7143(3) 0.0416(6) Uani d . 1 . . C
H3'1 -0.1126 0.9170 0.6239 0.050 Uiso calc R 1 . . H
O3' -0.2222(2) 0.9147(5) 0.7715(3) 0.0604(7) Uani d . 1 . . O
H3' -0.2266 1.0336 0.7898 0.091 Uiso calc R 1 . . H
C4' -0.0602(3) 0.6587(5) 0.7317(3) 0.0419(6) Uani d . 1 . . C
H4' -0.1477 0.5843 0.7402 0.050 Uiso calc R 1 . . H
O4' 0.0367(2) 0.6451(4) 0.8498(2) 0.0455(5) Uani d . 1 . . O
C5' 0.0067(5) 0.5695(8) 0.6239(4) 0.0658(10) Uani d . 1 . . C
H5'1 0.0503 0.4432 0.6533 0.079 Uiso calc R 1 . . H
H5'2 -0.0698 0.5393 0.5549 0.079 Uiso calc R 1 . . H
O5' 0.1090(4) 0.6816(8) 0.5738(4) 0.0846(11) Uani d . 1 . . O
H5' 0.1713 0.7173 0.6316 0.127 Uiso calc R 1 . . H

loop_
_atom_site_aniso_label
_atom_site_aniso_U_11
_atom_site_aniso_U_22
_atom_site_aniso_U_33
_atom_site_aniso_U_12
_atom_site_aniso_U_13
_atom_site_aniso_U_23
N1 0.0377(10) 0.0361(10) 0.0462(11) -0.0015(11) -0.0073(8) 0.0025(12)
C2 0.0433(12) 0.0366(12) 0.0426(11) -0.0039(14) -0.0021(9) 0.0009(14)
S2 0.0662(5) 0.0752(6) 0.0407(4) -0.0104(6) 0.0005(3) -0.0023(5)
C2A 0.084(3) 0.105(4) 0.0529(18) -0.012(3) -0.0183(19) 0.013(3)
N3 0.0370(10) 0.0485(12) 0.0434(11) -0.0046(12) 0.0000(8) -0.0036(12)
C4 0.0298(9) 0.0348(10) 0.0414(11) -0.0020(12) -0.0026(8) -0.0051(12)
C5 0.0297(10) 0.0294(10) 0.0434(11) -0.0026(11) -0.0007(8) -0.0026(12)
C6 0.0300(10) 0.0279(9) 0.0536(13) -0.0007(11) -0.0029(9) -0.0019(13)
N6 0.0275(9) 0.0551(14) 0.0652(14) -0.0015(13) -0.0046(9) -0.0040(16)
C7 0.0296(10) 0.0405(12) 0.0462(12) -0.0020(12) 0.0043(9) -0.0023(13)
N8 0.0317(9) 0.0501(12) 0.0414(10) -0.0005(12) 0.0027(7) -0.0029(13)
N9 0.0272(8) 0.0485(12) 0.0397(10) -0.0018(11) -0.0002(7) -0.0052(12)
C1' 0.0272(9) 0.0503(15) 0.0421(11) -0.0012(12) -0.0010(8) -0.0050(13)
C2' 0.0328(12) 0.0410(14) 0.0641(19) 0.0006(11) -0.0011(12) 0.0010(14)
C3' 0.0280(10) 0.0496(15) 0.0450(13) 0.0014(10) -0.0019(9) 0.0079(12)
O3' 0.0312(9) 0.0620(15) 0.0899(19) 0.0093(11) 0.0155(11) 0.0133(15)
C4' 0.0337(11) 0.0484(16) 0.0407(13) -0.0033(12) -0.0043(10) 0.0014(12)
O4' 0.0346(9) 0.0455(12) 0.0516(12) -0.0055(9) -0.0088(8) 0.0093(10)
C5' 0.072(2) 0.066(2) 0.059(2) 0.005(2) 0.0108(18) -0.008(2)
O5' 0.083(2) 0.099(3) 0.0720(19) 0.010(2) 0.0142(16) -0.005(2)

loop_
_atom_type_symbol
_atom_type_description
_atom_type_scat_dispersion_real
_atom_type_scat_dispersion_imag
_atom_type_scat_source
C C 0.0033 0.0000 'International Tables Vol C Tables 4.2.6.8 and 6.1.1.4'
H H 0.0000 0.0000 'International Tables Vol C Tables 4.2.6.8 and 6.1.1.4'
N N 0.0061 0.0000 'International Tables Vol C Tables 4.2.6.8 and 6.1.1.4'
O O 0.0106 0.0000 'International Tables Vol C Tables 4.2.6.8 and 6.1.1.4'
S S 0.1246 0.0000 'International Tables Vol C Tables 4.2.6.8 and 6.1.1.4'

loop_
_geom_angle_atom_site_label_1
_geom_angle_atom_site_label_2
_geom_angle_atom_site_label_3
_geom_angle
_geom_angle_publ_flag
C2 N1 C6 117.7(2) n
N1 C2 N3 130.1(3) y
N1 C2 S2 118.1(2) y
N3 C2 S2 111.8(2) y
C2 S2 C2A 102.7(2) y
S2 C2A H2A1 109.5 n
S2 C2A H2A2 109.5 n
H2A1 C2A H2A2 109.5 n
S2 C2A H2A3 109.5 n
H2A1 C2A H2A3 109.5 n
H2A2 C2A H2A3 109.5 n
C2 N3 C4 110.7(2) n
N3 C4 N9 127.1(2) n
N3 C4 C5 126.1(2) n
N9 C4 C5 106.8(2) n
C4 C5 C6 116.3(2) n
C4 C5 C7 105.1(2) n
C6 C5 C7 138.6(2) n
N6 C6 N1 117.8(2) n
N6 C6 C5 123.3(3) n
N1 C6 C5 119.0(2) n
C6 N6 H6A 120.0 n
C6 N6 H6B 120.0 n
H6A N6 H6B 120.0 n
N8 C7 C5 110.4(2) n
N8 C7 H7 124.8 n
C5 C7 H7 124.8 n
C7 N8 N9 106.5(2) n
C4 N9 N8 111.07(19) n
C4 N9 C1' 128.0(2) n
N8 N9 C1' 120.9(2) n
O4' C1' N9 110.0(3) n
O4' C1' C2' 107.2(2) n
N9 C1' C2' 112.9(2) n
O4' C1' H1' 108.9 n
N9 C1' H1' 108.9 n
C2' C1' H1' 108.9 n
C3' C2' C1' 104.7(3) n
C3' C2' H2'1 110.8 n
C1' C2' H2'1 110.8 n
C3' C2' H2'2 110.8 n
C1' C2' H2'2 110.8 n
H2'1 C2' H2'2 108.9 n
O3' C3' C2' 111.9(3) n
O3' C3' C4' 107.1(3) n
C2' C3' C4' 103.8(2) n
O3' C3' H3'1 111.2 n
C2' C3' H3'1 111.2 n
C4' C3' H3'1 111.2 n
C3' O3' H3' 109.5 n
O4' C4' C5' 110.5(3) n
O4' C4' C3' 105.7(2) n
C5' C4' C3' 113.9(3) n
O4' C4' H4' 108.9 n
C5' C4' H4' 108.9 n
C3' C4' H4' 108.9 n
C1' O4' C4' 110.9(2) n
O5' C5' C4' 118.1(4) n
O5' C5' H5'1 107.8 n
C4' C5' H5'1 107.8 n
O5' C5' H5'2 107.8 n
C4' C5' H5'2 107.8 n
H5'1 C5' H5'2 107.1 n
C5' O5' H5' 109.5 n

loop_
_geom_bond_atom_site_label_1
_geom_bond_atom_site_label_2
_geom_bond_site_symmetry_2
_geom_bond_distance
_geom_bond_publ_flag
N1 C2 . 1.329(4) n
N1 C6 . 1.346(4) n
C2 N3 . 1.340(3) n
C2 S2 . 1.758(3) y
S2 C2A . 1.803(5) y
C2A H2A1 . 0.9600 n
C2A H2A2 . 0.9600 n
C2A H2A3 . 0.9600 n
N3 C4 . 1.346(3) n
C4 N9 . 1.352(3) n
C4 C5 . 1.399(3) n
C5 C6 . 1.410(3) n
C5 C7 . 1.422(4) n
C6 N6 . 1.340(3) n
N6 H6A . 0.8600 n
N6 H6B . 0.8600 n
C7 N8 . 1.321(3) n
C7 H7 . 0.9300 n
N8 N9 . 1.377(3) y
N9 C1' . 1.453(3) y
C1' O4' . 1.422(4) n
C1' C2' . 1.528(5) n
C1' H1' . 0.9800 n
C2' C3' . 1.516(4) n
C2' H2'1 . 0.9700 n
C2' H2'2 . 0.9700 n
C3' O3' . 1.427(4) n
C3' C4' . 1.523(5) n
C3' H3'1 . 0.9800 n
O3' H3' . 0.8200 n
C4' O4' . 1.440(3) n
C4' C5' . 1.510(5) n
C4' H4' . 0.9800 n
C5' O5' . 1.389(6) n
C5' H5'1 . 0.9700 n
C5' H5'2 . 0.9700 n
O5' H5' . 0.8200 n

loop_
_geom_hbond_atom_site_label_D
_geom_hbond_atom_site_label_H
_geom_hbond_atom_site_label_A
_geom_hbond_site_symmetry_A
_geom_hbond_distance_DH
_geom_hbond_distance_HA
_geom_hbond_distance_DA
_geom_hbond_angle_DHA
N6 H6A O4' 2_657 0.86 2.54 3.110(4) 124
N6 H6B O3' 1_655 0.86 2.05 2.879(5) 161
O3' H3' N3 2_557 0.82 2.40 3.164(5) 155
O5' H5' N8 . 0.82 2.08 2.895(5) 176
C7 H7 O3' 1_655 0.93 2.48 3.229(3) 138

loop_
_geom_torsion_atom_site_label_1
_geom_torsion_atom_site_label_2
_geom_torsion_atom_site_label_3
_geom_torsion_atom_site_label_4
_geom_torsion
_geom_torsion_publ_flag
C6 N1 C2 N3 -0.8(6) n
C6 N1 C2 S2 178.7(3) n
N1 C2 S2 C2A -4.4(4) y
N3 C2 S2 C2A 175.2(4) y
N1 C2 N3 C4 0.2(6) n
S2 C2 N3 C4 -179.3(3) n
C2 N3 C4 N9 -177.9(4) n
C2 N3 C4 C5 1.7(5) n
N3 C4 C5 C6 -2.9(5) n
N9 C4 C5 C6 176.8(3) n
N3 C4 C5 C7 178.9(4) n
N9 C4 C5 C7 -1.4(4) n
C2 N1 C6 N6 178.2(3) n
C2 N1 C6 C5 -0.5(5) n
C4 C5 C6 N6 -176.5(3) n
C7 C5 C6 N6 0.9(6) n
C4 C5 C6 N1 2.1(4) n
C7 C5 C6 N1 179.5(4) n
C4 C5 C7 N8 0.8(4) n
C6 C5 C7 N8 -176.7(4) n
C5 C7 N8 N9 0.1(4) n
N3 C4 N9 N8 -178.8(4) n
C5 C4 N9 N8 1.6(4) n
N3 C4 N9 C1' 2.1(6) n
C5 C4 N9 C1' -177.5(3) n
C7 N8 N9 C4 -1.0(4) n
C7 N8 N9 C1' 178.1(3) n
C4 N9 C1' O4' -105.9(4) y
N8 N9 C1' O4' 75.1(4) y
C4 N9 C1' C2' 134.4(4) y
N8 N9 C1' C2' -44.7(4) y
O4' C1' C2' C3' 14.3(3) n
N9 C1' C2' C3' 135.6(3) n
C1' C2' C3' O3' 90.2(3) n
C1' C2' C3' C4' -25.0(3) n
O3' C3' C4' O4' -91.3(3) n
C2' C3' C4' O4' 27.3(3) n
O3' C3' C4' C5' 147.2(3) n
C2' C3' C4' C5' -94.2(3) n
N9 C1' O4' C4' -120.0(2) n
C2' C1' O4' C4' 3.2(3) n
C5' C4' O4' C1' 104.3(3) n
C3' C4' O4' C1' -19.3(3) n
O4' C4' C5' O5' -76.9(5) y
C3' C4' C5' O5' 41.9(5) y

loop_
_cod_related_entry_id
_cod_related_entry_database
_cod_related_entry_code
1 ChemSpider 21181036
